data_7030679
loop_
_publ_author_name
'Johnson, Andrew L.'
'Davidson, Matthew G.'
'P\'erez, Yolanda'
'Jones, Matthew D.'
'Merle, Nicolas'
'Raithby, Paul R.'
'Richards, Stephen P.'

_publ_section_title
;
 Synthesis and structure of aluminium amine-phenolate complexes
;
_journal_coden_ASTM DTARAF
_journal_issue 28
_journal_name_full 'Dalton Transactions'
_journal_page_first 5551
_journal_page_last 5558
_journal_paper_doi 10.1039/b904534a
_journal_year 2009
_chemical_formula_sum 'C31 H38 Al N O4'
_chemical_formula_weight 515.60
_chemical_name_common (THFAl(L1))
_space_group_IT_number 14
_symmetry_cell_setting monoclinic
_symmetry_space_group_name_Hall '-P 2ybc'
_symmetry_space_group_name_H-M 'P 1 21/c 1'
_atom_sites_solution_hydrogens geom
_atom_sites_solution_primary direct
_atom_sites_solution_secondary difmap
_audit_creation_method SHELXL-97
_cell_angle_alpha 90.00
_cell_angle_beta 97.712(1)
_cell_angle_gamma 90.00
_cell_formula_units_Z 4
_cell_length_a 9.3390(2)
_cell_length_b 17.5120(3)
_cell_length_c 16.6540(3)
_cell_measurement_reflns_used 34626
_cell_measurement_temperature 150(2)
_cell_measurement_theta_max 27.48
_cell_measurement_theta_min 8.20
_cell_volume 2699.04(9)
_computing_cell_refinement 'HKL Scalepack (Otwinowski & Minor 1997)'
_computing_data_collection 'Nonius control software'
_computing_data_reduction 'Denzo and Scalepak (Otwinowski & Minor, 1997)'
_computing_molecular_graphics 'ORTEP III (johnson, 1999)'
_computing_publication_material 'WinGX (Farrugia, 2001)'
_computing_structure_refinement 'SHELXL-97 (Sheldrick, 1997)'
_computing_structure_solution 'SHELX-86 (Sheldrick, 1986)'
_diffrn_ambient_temperature 150(2)
_diffrn_measured_fraction_theta_full 0.970
_diffrn_measured_fraction_theta_max 0.970
_diffrn_measurement_device_type 'Bruker Nonius Kappa CCD'
_diffrn_measurement_method 'Omega & phi scans'
_diffrn_radiation_monochromator graphite
_diffrn_radiation_source 'fine-focus sealed tube'
_diffrn_radiation_type MoK\a
_diffrn_radiation_wavelength 0.71073
_diffrn_reflns_av_R_equivalents 0.0812
_diffrn_reflns_av_sigmaI/netI 0.0556
_diffrn_reflns_limit_h_max 12
_diffrn_reflns_limit_h_min -12
_diffrn_reflns_limit_k_max 22
_diffrn_reflns_limit_k_min -22
_diffrn_reflns_limit_l_max 21
_diffrn_reflns_limit_l_min -20
_diffrn_reflns_number 34626
_diffrn_reflns_theta_full 27.48
_diffrn_reflns_theta_max 27.48
_diffrn_reflns_theta_min 8.20
_diffrn_standards_decay_% 0
_diffrn_standards_interval_count 0
_diffrn_standards_interval_time 0
_exptl_absorpt_coefficient_mu 0.112
_exptl_absorpt_correction_T_max 0.99
_exptl_absorpt_correction_T_min 0.98
_exptl_absorpt_correction_type multi-scan
_exptl_absorpt_process_details 'SADABS (Blessing, 1995)'
_exptl_crystal_colour Colourless
_exptl_crystal_density_diffrn 1.269
_exptl_crystal_density_method 'not measured'
_exptl_crystal_description Block
_exptl_crystal_F_000 1104
_exptl_crystal_size_max 0.25
_exptl_crystal_size_mid 0.22
_exptl_crystal_size_min 0.10
_refine_diff_density_max 0.417
_refine_diff_density_min -0.289
_refine_diff_density_rms 0.045
_refine_ls_extinction_method none
_refine_ls_goodness_of_fit_ref 1.010
_refine_ls_hydrogen_treatment constr
_refine_ls_matrix_type full
_refine_ls_number_parameters 335
_refine_ls_number_reflns 6000
_refine_ls_number_restraints 0
_refine_ls_restrained_S_all 1.010
_refine_ls_R_factor_all 0.0785
_refine_ls_R_factor_gt 0.0469
_refine_ls_shift/su_max 0.000
_refine_ls_shift/su_mean 0.000
_refine_ls_structure_factor_coef Fsqd
_refine_ls_weighting_details 'calc w=1/[\s^2^(Fo^2^)+(0.0560P)^2^+1.1792P] where P=(Fo^2^+2Fc^2^)/3'
_refine_ls_weighting_scheme calc
_refine_ls_wR_factor_gt 0.1117
_refine_ls_wR_factor_ref 0.1284
_reflns_number_gt 4266
_reflns_number_total 6000
_reflns_threshold_expression >2sigma(I)
_cod_duplicate_entry 7001678
_cod_data_source_file b904534a.txt
_cod_data_source_block '[THFAl(L1)]'
_cod_depositor_comments
;
The following automatic conversions were performed:

'_symmetry_cell_setting' value 'Monoclinic' changed to 'monoclinic'
according to
/usr/data/users/saulius/automatic-downloads/retrospective/RSC/lib/dictionaries/cif_core.dic
dictionary named 'cif_core.dic' version 2.4.2 from
2011-04-26.

'_exptl_absorpt_correction_type' value 'Multi-scan'
changed to 'multi-scan' according to
/usr/data/users/saulius/automatic-downloads/retrospective/RSC/lib/dictionaries/cif_core.dic
dictionary named 'cif_core.dic' version 2.4.2 from 2011-04-26.

Automatic conversion script
Id: cif_fix_values 2281 2013-09-26 08:29:07Z andrius 
;
_cod_original_sg_symbol_H-M P2(1)/c
_cod_database_code 7030679

loop_
_symmetry_equiv_pos_as_xyz
'x, y, z'
'-x, y+1/2, -z+1/2'
'-x, -y, -z'
'x, -y-1/2, z-1/2'

loop_
_atom_site_label
_atom_site_type_symbol
_atom_site_fract_x
_atom_site_fract_y
_atom_site_fract_z
_atom_site_U_iso_or_equiv
_atom_site_adp_type
_atom_site_occupancy
_atom_site_symmetry_multiplicity
_atom_site_calc_flag
_atom_site_refinement_flags
Al1 Al 0.83770(6) 0.11566(3) 0.82042(3) 0.02415(15) Uani 1 1 d .
O1 O 0.69386(14) 0.10834(7) 0.73993(8) 0.0290(3) Uani 1 1 d .
O2 O 0.91209(14) 0.20507(7) 0.85046(8) 0.0305(3) Uani 1 1 d .
O3 O 0.89216(14) 0.03411(7) 0.87749(8) 0.0280(3) Uani 1 1 d .
O4 O 0.69319(15) 0.13360(7) 0.89308(8) 0.0309(3) Uani 1 1 d .
N1 N 0.98960(16) 0.09797(8) 0.74300(9) 0.0221(3) Uani 1 1 d .
C1 C 0.6882(2) 0.09476(10) 0.65952(11) 0.0264(4) Uani 1 1 d .
C2 C 0.5628(2) 0.11479(10) 0.60745(12) 0.0310(4) Uani 1 1 d .
C3 C 0.5590(2) 0.10245(12) 0.52445(13) 0.0351(5) Uani 1 1 d .
H3 H 0.4743 0.1162 0.4893 0.042 Uiso 1 1 calc R
C4 C 0.6743(2) 0.07077(11) 0.49108(12) 0.0343(4) Uani 1 1 d .
C5 C 0.7958(2) 0.05056(10) 0.54395(11) 0.0291(4) Uani 1 1 d .
H5 H 0.8756 0.0284 0.5227 0.035 Uiso 1 1 calc R
C6 C 0.8044(2) 0.06181(10) 0.62733(11) 0.0259(4) Uani 1 1 d .
C9 C 0.9376(2) 0.03791(10) 0.68218(11) 0.0256(4) Uani 1 1 d .
H9A H 0.9166 -0.0094 0.7110 0.031 Uiso 1 1 calc R
H9B H 1.0152 0.0263 0.6490 0.031 Uiso 1 1 calc R
C7 C 0.4368(2) 0.14916(13) 0.64188(15) 0.0416(5) Uani 1 1 d .
H7A H 0.3584 0.1595 0.5979 0.062 Uiso 1 1 calc R
H7B H 0.4669 0.1970 0.6697 0.062 Uiso 1 1 calc R
H7C H 0.4029 0.1134 0.6805 0.062 Uiso 1 1 calc R
C8 C 0.6697(3) 0.05980(15) 0.40106(13) 0.0482(6) Uani 1 1 d .
H8A H 0.6649 0.1097 0.3742 0.072 Uiso 1 1 calc R
H8B H 0.5842 0.0297 0.3803 0.072 Uiso 1 1 calc R
H8C H 0.7569 0.0328 0.3901 0.072 Uiso 1 1 calc R
C21 C 1.0211(2) 0.24731(10) 0.82777(11) 0.0262(4) Uani 1 1 d .
C22 C 1.0804(2) 0.30671(10) 0.87914(11) 0.0286(4) Uani 1 1 d .
C23 C 1.1876(2) 0.35224(10) 0.85383(12) 0.0292(4) Uani 1 1 d .
H23 H 1.2269 0.3924 0.8882 0.035 Uiso 1 1 calc R
C24 C 1.2397(2) 0.34152(10) 0.78023(12) 0.0288(4) Uani 1 1 d .
C25 C 1.1842(2) 0.28039(10) 0.73235(11) 0.0266(4) Uani 1 1 d .
H25 H 1.2209 0.2705 0.6828 0.032 Uiso 1 1 calc R
C26 C 1.07671(19) 0.23342(10) 0.75507(11) 0.0247(4) Uani 1 1 d .
C29 C 1.0155(2) 0.17047(10) 0.69940(11) 0.0257(4) Uiso 1 1 d .
H29A H 0.9230 0.1879 0.6689 0.031 Uiso 1 1 calc R
H29B H 1.0830 0.1600 0.6597 0.031 Uiso 1 1 calc R
C27 C 1.0272(3) 0.32008(12) 0.95911(13) 0.0395(5) Uani 1 1 d .
H27A H 1.0586 0.2780 0.9961 0.059 Uiso 1 1 calc R
H27B H 0.9215 0.3228 0.9510 0.059 Uiso 1 1 calc R
H27C H 1.0669 0.3682 0.9824 0.059 Uiso 1 1 calc R
C28 C 1.3497(2) 0.39472(13) 0.75216(14) 0.0416(5) Uani 1 1 d .
H28A H 1.4398 0.3668 0.7491 0.062 Uiso 1 1 calc R
H28B H 1.3683 0.4370 0.7906 0.062 Uiso 1 1 calc R
H28C H 1.3126 0.4149 0.6985 0.062 Uiso 1 1 calc R
C31 C 0.9972(2) -0.01842(10) 0.87422(10) 0.0244(4) Uani 1 1 d .
C32 C 0.9906(2) -0.08755(10) 0.91637(10) 0.0261(4) Uani 1 1 d .
C33 C 1.0977(2) -0.14184(10) 0.91112(11) 0.0291(4) Uani 1 1 d .
H33 H 1.0945 -0.1882 0.9405 0.035 Uiso 1 1 calc R
C34 C 1.2094(2) -0.13118(10) 0.86466(12) 0.0292(4) Uani 1 1 d .
C35 C 1.2160(2) -0.06123(10) 0.82529(11) 0.0265(4) Uani 1 1 d .
H35 H 1.2924 -0.0520 0.7942 0.032 Uiso 1 1 calc R
C36 C 1.1132(2) -0.00470(10) 0.83056(11) 0.0245(4) Uani 1 1 d .
C39 C 1.12719(19) 0.07179(10) 0.79100(11) 0.0249(4) Uani 1 1 d .
H39A H 1.1586 0.1101 0.8334 0.030 Uiso 1 1 calc R
H39B H 1.2029 0.0685 0.7548 0.030 Uiso 1 1 calc R
C37 C 0.8701(2) -0.10162(11) 0.96612(12) 0.0313(4) Uani 1 1 d .
H37A H 0.7817 -0.1148 0.9302 0.047 Uiso 1 1 calc R
H37B H 0.8535 -0.0554 0.9967 0.047 Uiso 1 1 calc R
H37C H 0.8966 -0.1438 1.0038 0.047 Uiso 1 1 calc R
C38 C 1.3167(2) -0.19364(12) 0.85484(14) 0.0388(5) Uani 1 1 d .
H38A H 1.2901 -0.2191 0.8025 0.058 Uiso 1 1 calc R
H38B H 1.3162 -0.2309 0.8987 0.058 Uiso 1 1 calc R
H38C H 1.4135 -0.1715 0.8569 0.058 Uiso 1 1 calc R
C41 C 0.6130(2) 0.20539(12) 0.89101(15) 0.0414(5) Uani 1 1 d .
H41A H 0.6103 0.2303 0.8375 0.050 Uiso 1 1 calc R
H41B H 0.6586 0.2408 0.9333 0.050 Uiso 1 1 calc R
C42 C 0.4639(3) 0.18442(16) 0.9066(2) 0.0668(8) Uani 1 1 d .
H42A H 0.4269 0.2222 0.9430 0.080 Uiso 1 1 calc R
H42B H 0.3971 0.1825 0.8552 0.080 Uiso 1 1 calc R
C43 C 0.4767(3) 0.10739(15) 0.94568(19) 0.0544(6) Uani 1 1 d .
H43A H 0.4922 0.1121 1.0055 0.065 Uiso 1 1 calc R
H43B H 0.3885 0.0767 0.9295 0.065 Uiso 1 1 calc R
C44 C 0.6035(3) 0.07195(14) 0.91595(18) 0.0533(6) Uani 1 1 d .
H44A H 0.6579 0.0405 0.9591 0.064 Uiso 1 1 calc R
H44B H 0.5722 0.0388 0.8687 0.064 Uiso 1 1 calc R

loop_
_atom_site_aniso_label
_atom_site_aniso_U_11
_atom_site_aniso_U_22
_atom_site_aniso_U_33
_atom_site_aniso_U_23
_atom_site_aniso_U_13
_atom_site_aniso_U_12
Al1 0.0253(3) 0.0216(3) 0.0270(3) 0.0012(2) 0.0089(2) 0.0017(2)
O1 0.0255(6) 0.0314(7) 0.0313(7) 0.0005(5) 0.0083(5) 0.0011(5)
O2 0.0338(7) 0.0248(6) 0.0357(7) -0.0042(5) 0.0147(6) -0.0025(5)
O3 0.0297(7) 0.0266(6) 0.0300(7) 0.0040(5) 0.0121(5) 0.0044(5)
O4 0.0313(7) 0.0264(6) 0.0383(7) 0.0024(5) 0.0162(6) 0.0035(5)
N1 0.0233(7) 0.0194(7) 0.0241(7) 0.0000(5) 0.0047(6) 0.0001(6)
C1 0.0263(9) 0.0230(8) 0.0301(9) 0.0015(7) 0.0045(7) -0.0045(7)
C2 0.0248(9) 0.0262(9) 0.0412(11) 0.0018(8) 0.0024(8) -0.0038(8)
C3 0.0293(10) 0.0348(10) 0.0386(11) 0.0015(8) -0.0046(8) -0.0043(8)
C4 0.0363(11) 0.0334(10) 0.0317(10) -0.0001(8) -0.0012(8) -0.0077(9)
C5 0.0309(10) 0.0258(9) 0.0314(10) -0.0015(7) 0.0069(8) -0.0061(8)
C6 0.0276(9) 0.0199(8) 0.0301(9) 0.0003(7) 0.0039(7) -0.0046(7)
C9 0.0290(9) 0.0225(8) 0.0262(9) -0.0021(7) 0.0071(7) 0.0002(7)
C7 0.0274(10) 0.0425(12) 0.0545(14) -0.0021(10) 0.0047(9) 0.0006(9)
C8 0.0502(14) 0.0582(14) 0.0334(12) -0.0061(10) -0.0043(10) -0.0025(11)
C21 0.0272(9) 0.0200(8) 0.0318(10) 0.0022(7) 0.0050(7) 0.0024(7)
C22 0.0330(10) 0.0213(8) 0.0313(10) -0.0003(7) 0.0040(8) 0.0071(8)
C23 0.0305(10) 0.0202(8) 0.0355(10) -0.0011(7) -0.0005(8) 0.0022(7)
C24 0.0247(9) 0.0227(9) 0.0379(11) 0.0041(7) 0.0001(8) 0.0008(7)
C25 0.0262(9) 0.0238(9) 0.0299(9) 0.0033(7) 0.0047(7) 0.0027(7)
C26 0.0257(9) 0.0201(8) 0.0282(9) 0.0026(7) 0.0028(7) 0.0021(7)
C27 0.0513(13) 0.0300(10) 0.0395(12) -0.0094(8) 0.0148(10) -0.0017(9)
C28 0.0378(11) 0.0391(11) 0.0480(13) -0.0009(9) 0.0058(10) -0.0122(9)
C31 0.0273(9) 0.0235(8) 0.0225(8) -0.0021(7) 0.0035(7) 0.0028(7)
C32 0.0304(9) 0.0263(9) 0.0219(9) -0.0001(7) 0.0044(7) 0.0000(7)
C33 0.0328(10) 0.0236(9) 0.0308(10) 0.0024(7) 0.0044(8) 0.0000(8)
C34 0.0308(10) 0.0253(9) 0.0311(10) -0.0010(7) 0.0029(8) 0.0032(8)
C35 0.0265(9) 0.0259(9) 0.0279(9) -0.0007(7) 0.0062(7) 0.0015(7)
C36 0.0266(9) 0.0241(8) 0.0228(9) 0.0001(7) 0.0033(7) -0.0002(7)
C39 0.0227(9) 0.0253(9) 0.0276(9) 0.0017(7) 0.0063(7) 0.0012(7)
C37 0.0355(10) 0.0300(9) 0.0295(10) 0.0043(7) 0.0087(8) 0.0002(8)
C38 0.0403(11) 0.0276(10) 0.0503(13) 0.0034(9) 0.0127(10) 0.0076(9)
C41 0.0414(12) 0.0326(10) 0.0540(13) -0.0006(9) 0.0204(10) 0.0097(9)
C42 0.0379(13) 0.0544(16) 0.112(2) 0.0195(15) 0.0264(15) 0.0124(12)
C43 0.0366(12) 0.0527(14) 0.0790(18) 0.0015(13) 0.0260(12) -0.0007(11)
C44 0.0513(14) 0.0372(12) 0.0804(18) 0.0055(12) 0.0420(13) -0.0029(11)

loop_
_atom_type_symbol
_atom_type_description
_atom_type_scat_dispersion_real
_atom_type_scat_dispersion_imag
_atom_type_scat_source
C C 0.0033 0.0016 'International Tables Vol C Tables 4.2.6.8 and 6.1.1.4'
H H 0.0000 0.0000 'International Tables Vol C Tables 4.2.6.8 and 6.1.1.4'
Al Al 0.0645 0.0514 'International Tables Vol C Tables 4.2.6.8 and 6.1.1.4'
N N 0.0061 0.0033 'International Tables Vol C Tables 4.2.6.8 and 6.1.1.4'
O O 0.0106 0.0060 'International Tables Vol C Tables 4.2.6.8 and 6.1.1.4'

loop_
_geom_angle_atom_site_label_1
_geom_angle_atom_site_label_2
_geom_angle_atom_site_label_3
_geom_angle
O3 Al1 O2 119.77(7)
O3 Al1 O1 119.14(7)
O2 Al1 O1 120.71(7)
O3 Al1 O4 88.25(6)
O2 Al1 O4 87.71(6)
O1 Al1 O4 87.92(6)
O3 Al1 N1 92.44(6)
O2 Al1 N1 91.89(6)
O1 Al1 N1 91.80(6)
O4 Al1 N1 179.31(6)
C1 O1 Al1 133.36(12)
C21 O2 Al1 133.71(12)
C31 O3 Al1 133.81(11)
C44 O4 C41 109.57(16)
C44 O4 Al1 120.97(12)
C41 O4 Al1 121.17(12)
C39 N1 C9 108.98(13)
C39 N1 C29 109.69(13)
C9 N1 C29 109.07(13)
C39 N1 Al1 109.03(10)
C9 N1 Al1 109.91(11)
C29 N1 Al1 110.15(11)
O1 C1 C6 121.48(16)
O1 C1 C2 119.04(17)
C6 C1 C2 119.48(17)
C3 C2 C1 118.76(18)
C3 C2 C7 121.56(18)
C1 C2 C7 119.68(18)
C4 C3 C2 122.64(18)
C4 C3 H3 118.7
C2 C3 H3 118.7
C5 C4 C3 117.37(18)
C5 C4 C8 120.8(2)
C3 C4 C8 121.85(19)
C4 C5 C6 121.98(18)
C4 C5 H5 119.0
C6 C5 H5 119.0
C5 C6 C1 119.76(17)
C5 C6 C9 119.95(17)
C1 C6 C9 120.29(16)
N1 C9 C6 112.56(14)
N1 C9 H9A 109.1
C6 C9 H9A 109.1
N1 C9 H9B 109.1
C6 C9 H9B 109.1
H9A C9 H9B 107.8
C2 C7 H7A 109.5
C2 C7 H7B 109.5
H7A C7 H7B 109.5
C2 C7 H7C 109.5
H7A C7 H7C 109.5
H7B C7 H7C 109.5
C4 C8 H8A 109.5
C4 C8 H8B 109.5
H8A C8 H8B 109.5
C4 C8 H8C 109.5
H8A C8 H8C 109.5
H8B C8 H8C 109.5
O2 C21 C26 121.77(16)
O2 C21 C22 118.83(16)
C26 C21 C22 119.39(17)
C23 C22 C21 118.62(17)
C23 C22 C27 121.18(17)
C21 C22 C27 120.20(17)
C22 C23 C24 122.81(17)
C22 C23 H23 118.6
C24 C23 H23 118.6
C23 C24 C25 117.46(17)
C23 C24 C28 121.58(17)
C25 C24 C28 120.95(18)
C26 C25 C24 121.74(17)
C26 C25 H25 119.1
C24 C25 H25 119.1
C25 C26 C21 119.85(16)
C25 C26 C29 119.69(16)
C21 C26 C29 120.38(16)
N1 C29 C26 113.29(14)
N1 C29 H29A 108.9
C26 C29 H29A 108.9
N1 C29 H29B 108.9
C26 C29 H29B 108.9
H29A C29 H29B 107.7
C22 C27 H27A 109.5
C22 C27 H27B 109.5
H27A C27 H27B 109.5
C22 C27 H27C 109.5
H27A C27 H27C 109.5
H27B C27 H27C 109.5
C24 C28 H28A 109.5
C24 C28 H28B 109.5
H28A C28 H28B 109.5
C24 C28 H28C 109.5
H28A C28 H28C 109.5
H28B C28 H28C 109.5
O3 C31 C32 119.06(16)
O3 C31 C36 121.28(16)
C32 C31 C36 119.66(16)
C33 C32 C31 118.51(17)
C33 C32 C37 121.33(17)
C31 C32 C37 120.16(17)
C34 C33 C32 122.82(17)
C34 C33 H33 118.6
C32 C33 H33 118.6
C33 C34 C35 117.55(17)
C33 C34 C38 121.44(17)
C35 C34 C38 120.98(18)
C36 C35 C34 121.45(18)
C36 C35 H35 119.3
C34 C35 H35 119.3
C35 C36 C31 119.87(16)
C35 C36 C39 120.33(16)
C31 C36 C39 119.79(16)
N1 C39 C36 112.89(14)
N1 C39 H39A 109.0
C36 C39 H39A 109.0
N1 C39 H39B 109.0
C36 C39 H39B 109.0
H39A C39 H39B 107.8
C32 C37 H37A 109.5
C32 C37 H37B 109.5
H37A C37 H37B 109.5
C32 C37 H37C 109.5
H37A C37 H37C 109.5
H37B C37 H37C 109.5
C34 C38 H38A 109.5
C34 C38 H38B 109.5
H38A C38 H38B 109.5
C34 C38 H38C 109.5
H38A C38 H38C 109.5
H38B C38 H38C 109.5
O4 C41 C42 105.70(18)
O4 C41 H41A 110.6
C42 C41 H41A 110.6
O4 C41 H41B 110.6
C42 C41 H41B 110.6
H41A C41 H41B 108.7
C43 C42 C41 106.0(2)
C43 C42 H42A 110.5
C41 C42 H42A 110.5
C43 C42 H42B 110.5
C41 C42 H42B 110.5
H42A C42 H42B 108.7
C44 C43 C42 104.7(2)
C44 C43 H43A 110.8
C42 C43 H43A 110.8
C44 C43 H43B 110.8
C42 C43 H43B 110.8
H43A C43 H43B 108.9
O4 C44 C43 107.01(19)
O4 C44 H44A 110.3
C43 C44 H44A 110.3
O4 C44 H44B 110.3
C43 C44 H44B 110.3
H44A C44 H44B 108.6

loop_
_geom_bond_atom_site_label_1
_geom_bond_atom_site_label_2
_geom_bond_distance
Al1 O3 1.7528(13)
Al1 O2 1.7582(14)
Al1 O1 1.7704(14)
Al1 O4 1.9552(14)
Al1 N1 2.0645(16)
O1 C1 1.354(2)
O2 C21 1.353(2)
O3 C31 1.351(2)
O4 C44 1.448(3)
O4 C41 1.461(2)
N1 C39 1.492(2)
N1 C9 1.495(2)
N1 C29 1.498(2)
C1 C6 1.398(3)
C1 C2 1.405(3)
C2 C3 1.395(3)
C2 C7 1.502(3)
C3 C4 1.392(3)
C3 H3 0.9500
C4 C5 1.386(3)
C4 C8 1.506(3)
C5 C6 1.394(3)
C5 H5 0.9500
C6 C9 1.500(3)
C9 H9A 0.9900
C9 H9B 0.9900
C7 H7A 0.9800
C7 H7B 0.9800
C7 H7C 0.9800
C8 H8A 0.9800
C8 H8B 0.9800
C8 H8C 0.9800
C21 C26 1.401(3)
C21 C22 1.412(3)
C22 C23 1.389(3)
C22 C27 1.501(3)
C23 C24 1.391(3)
C23 H23 0.9500
C24 C25 1.393(3)
C24 C28 1.507(3)
C25 C26 1.389(3)
C25 H25 0.9500
C26 C29 1.503(2)
C29 H29A 0.9900
C29 H29B 0.9900
C27 H27A 0.9800
C27 H27B 0.9800
C27 H27C 0.9800
C28 H28A 0.9800
C28 H28B 0.9800
C28 H28C 0.9800
C31 C32 1.405(2)
C31 C36 1.404(3)
C32 C33 1.391(3)
C32 C37 1.505(3)
C33 C34 1.392(3)
C33 H33 0.9500
C34 C35 1.395(3)
C34 C38 1.507(3)
C35 C36 1.389(3)
C35 H35 0.9500
C36 C39 1.506(2)
C39 H39A 0.9900
C39 H39B 0.9900
C37 H37A 0.9800
C37 H37B 0.9800
C37 H37C 0.9800
C38 H38A 0.9800
C38 H38B 0.9800
C38 H38C 0.9800
C41 C42 1.497(3)
C41 H41A 0.9900
C41 H41B 0.9900
C42 C43 1.495(4)
C42 H42A 0.9900
C42 H42B 0.9900
C43 C44 1.480(3)
C43 H43A 0.9900
C43 H43B 0.9900
C44 H44A 0.9900
C44 H44B 0.9900
